data_7112711
loop_
_publ_author_name
'Mu\~niz, Kilian'
'Lishchynskyi, Anton'
'Streuff, Jan'
'Nieger, Martin'
'Escudero-Ad\'an, Eduardo C'
'Belmonte, Marta Mart\'inez'

_publ_section_title
;
 Metal-ligand bifunctional activation and transfer of N-H bonds.
;
_journal_issue 17
_journal_name_full 'Chemical communications (Cambridge, England)'
_journal_page_first 4911
_journal_page_last 4913
_journal_paper_doi 10.1039/c1cc10999e
_journal_volume 47
_journal_year 2011
_chemical_absolute_configuration ad
_chemical_formula_sum 'C29 H28 N2 O3 S'
_chemical_formula_weight 484.59
_chemical_name_systematic
;
?
;
_space_group_IT_number 4
_symmetry_cell_setting monoclinic
_symmetry_space_group_name_Hall 'P 2yb'
_symmetry_space_group_name_H-M 'P 1 21 1'
_atom_sites_solution_hydrogens geom
_atom_sites_solution_primary direct
_atom_sites_solution_secondary difmap
_audit_creation_method SHELXL-97
_cell_angle_alpha 90.00
_cell_angle_beta 112.7570(2)
_cell_angle_gamma 90.00
_cell_formula_units_Z 4
_cell_length_a 12.47700(10)
_cell_length_b 17.6950(2)
_cell_length_c 12.67200(10)
_cell_measurement_reflns_used 9944
_cell_measurement_temperature 100(2)
_cell_measurement_theta_max 31.48
_cell_measurement_theta_min 2.26
_cell_volume 2579.94(4)
_computing_cell_refinement 'Bruker APEX2 v2009.1-0'
_computing_data_collection 'Bruker APEX2 v2009.1-0'
_computing_data_reduction 'Bruker SAINT V7.60A'
_computing_molecular_graphics 'Bruker SHELXTL'
_computing_publication_material 'Bruker SHELXTL'
_computing_structure_refinement 'SHELXS-97 (Sheldrick, 2008)'
_computing_structure_solution Sir2007
_diffrn_ambient_temperature 100(2)
_diffrn_detector_area_resol_mean 512
_diffrn_detector_type '4K CCD area detector APEX II'
_diffrn_measured_fraction_theta_full 0.965
_diffrn_measured_fraction_theta_max 0.965
_diffrn_measurement_device_type 'Kappa 4-axis goniometer bruker-nonius'
_diffrn_measurement_method
;
Fullsphere data collection, phi and omega scans
;
_diffrn_measurement_specimen_support 'magnetic support whith 10 micron nylon fiber cryoloop'
_diffrn_radiation_monochromator 'Multilayer Montel 200 mirrors'
_diffrn_radiation_type MoK\a
_diffrn_radiation_wavelength 0.71073
_diffrn_reflns_av_R_equivalents 0.0340
_diffrn_reflns_av_sigmaI/netI 0.0476
_diffrn_reflns_limit_h_max 18
_diffrn_reflns_limit_h_min -19
_diffrn_reflns_limit_k_max 26
_diffrn_reflns_limit_k_min -27
_diffrn_reflns_limit_l_max 19
_diffrn_reflns_limit_l_min -19
_diffrn_reflns_number 40781
_diffrn_reflns_theta_full 33.45
_diffrn_reflns_theta_max 33.45
_diffrn_reflns_theta_min 1.74
_diffrn_source 'rotating anode X-ray tube'
_diffrn_source_current 70
_diffrn_source_power 50
_diffrn_source_size '3 mm x 0.3 mm fine focus'
_diffrn_source_type 'Bruker-Nonius FR 591'
_exptl_absorpt_coefficient_mu 0.158
_exptl_absorpt_correction_T_max 0.98
_exptl_absorpt_correction_T_min 0.81
_exptl_absorpt_correction_type empirical
_exptl_absorpt_process_details
;
SADABS Version 2008/1 Bruker-Nonius
Blessing, Acta Cryst. (1995) A51 33-38
;
_exptl_crystal_colour colourless
_exptl_crystal_density_diffrn 1.248
_exptl_crystal_density_method 'not measured'
_exptl_crystal_description Needle
_exptl_crystal_F_000 1024
_exptl_crystal_size_max 0.4
_exptl_crystal_size_mid 0.1
_exptl_crystal_size_min 0.06
_refine_diff_density_max 0.505
_refine_diff_density_min -0.308
_refine_diff_density_rms 0.050
_refine_ls_abs_structure_details 'Flack H D (1983), Acta Cryst. A39, 876-881'
_refine_ls_abs_structure_Flack -0.01(4)
_refine_ls_extinction_method none
_refine_ls_goodness_of_fit_ref 1.048
_refine_ls_hydrogen_treatment noref
_refine_ls_matrix_type full
_refine_ls_number_parameters 659
_refine_ls_number_reflns 17828
_refine_ls_number_restraints 1
_refine_ls_restrained_S_all 1.048
_refine_ls_R_factor_all 0.0572
_refine_ls_R_factor_gt 0.0458
_refine_ls_shift/su_max 0.001
_refine_ls_shift/su_mean 0.000
_refine_ls_structure_factor_coef Fsqd
_refine_ls_weighting_details 'calc w=1/[\s^2^(Fo^2^)+(0.0656P)^2^+0.0000P] where P=(Fo^2^+2Fc^2^)/3'
_refine_ls_weighting_scheme calc
_refine_ls_wR_factor_gt 0.1105
_refine_ls_wR_factor_ref 0.1181
_reflns_number_gt 15116
_reflns_number_total 17828
_reflns_threshold_expression >2sigma(I)
_cod_data_source_file c1cc10999e.txt
_cod_data_source_block la612f5_0m
_cod_depositor_comments
;
The following automatic conversions were performed:
'_diffrn_measurement_specimen_suppport' tag replaced with
'_diffrn_measurement_specimen_support'.

Automatic conversion script
Id: cif_correct_tags 1440 2010-10-19 06:21:57Z saulius 

The following automatic conversions were performed:

'_symmetry_cell_setting' value 'Monoclinic' changed to 'monoclinic'
according to
/usr/data/users/saulius/automatic-downloads/retrospective/RSC/lib/dictionaries/cif_core.dic
dictionary named 'cif_core.dic' version 2.4.2 from 2011-04-26.

Automatic conversion script
Id: cif_fix_values 2281 2013-09-26 08:29:07Z andrius 
;
_cod_original_sg_symbol_H-M P2(1)
_cod_database_code 7112711

loop_
_symmetry_equiv_pos_as_xyz
'x, y, z'
'-x, y+1/2, -z'

loop_
_atom_site_label
_atom_site_type_symbol
_atom_site_fract_x
_atom_site_fract_y
_atom_site_fract_z
_atom_site_U_iso_or_equiv
_atom_site_adp_type
_atom_site_occupancy
_atom_site_symmetry_multiplicity
_atom_site_calc_flag
_atom_site_refinement_flags
C1A C 0.86434(11) 0.24099(9) 0.02941(11) 0.0184(2) Uani 1 1 d .
H1A H 0.8584 0.1867 0.0060 0.022 Uiso 1 1 calc R
C3A C 0.76991(12) 0.32172(9) 0.11268(11) 0.0192(3) Uani 1 1 d .
C4A C 0.69628(12) 0.38068(9) 0.12033(12) 0.0208(3) Uani 1 1 d .
C5A C 0.59216(13) 0.40327(10) 0.02915(14) 0.0254(3) Uani 1 1 d .
H5A H 0.5673 0.3775 -0.0421 0.030 Uiso 1 1 calc R
C6A C 0.52733(14) 0.46206(12) 0.04349(16) 0.0313(3) Uani 1 1 d .
H6A H 0.4584 0.4770 -0.0184 0.038 Uiso 1 1 calc R
C7A C 0.56199(16) 0.50081(12) 0.14954(17) 0.0365(4) Uani 1 1 d .
H7A H 0.5154 0.5406 0.1590 0.044 Uiso 1 1 calc R
C8A C 0.66252(17) 0.48072(12) 0.23801(16) 0.0344(4) Uani 1 1 d .
H8A H 0.6850 0.5068 0.3089 0.041 Uiso 1 1 calc R
C9A C 0.73423(14) 0.42134(10) 0.22588(13) 0.0265(3) Uani 1 1 d .
C10A C 0.84397(15) 0.40436(11) 0.31383(13) 0.0288(3) Uani 1 1 d .
H10A H 0.8674 0.4303 0.3848 0.035 Uiso 1 1 calc R
C11A C 0.91639(13) 0.35141(11) 0.29828(12) 0.0260(3) Uani 1 1 d .
H11A H 0.9913 0.3431 0.3560 0.031 Uiso 1 1 calc R
C12A C 0.87909(12) 0.30944(9) 0.19615(12) 0.0203(3) Uani 1 1 d .
C13A C 0.94174(12) 0.24936(10) 0.15790(12) 0.0218(3) Uani 1 1 d .
C14A C 0.70483(12) 0.14324(10) 0.11962(12) 0.0210(3) Uani 1 1 d .
C15A C 0.74813(13) 0.07246(10) 0.10839(14) 0.0256(3) Uani 1 1 d .
H14A H 0.7418 0.0548 0.0354 0.031 Uiso 1 1 calc R
C16A C 0.80103(16) 0.02770(11) 0.20565(16) 0.0325(4) Uani 1 1 d .
H15A H 0.8305 -0.0207 0.1983 0.039 Uiso 1 1 calc R
C17A C 0.81115(15) 0.05299(12) 0.31290(15) 0.0319(4) Uani 1 1 d .
C18A C 0.76526(15) 0.12353(12) 0.32171(14) 0.0311(4) Uani 1 1 d .
H17A H 0.7707 0.1409 0.3945 0.037 Uiso 1 1 calc R
C19A C 0.71189(14) 0.16882(10) 0.22632(13) 0.0260(3) Uani 1 1 d .
H18A H 0.6806 0.2166 0.2335 0.031 Uiso 1 1 calc R
C20A C 0.8736(2) 0.00565(16) 0.41811(19) 0.0475(5) Uani 1 1 d .
H19D H 0.9576 0.0130 0.4431 0.071 Uiso 1 1 calc R
H19E H 0.8547 -0.0478 0.4000 0.071 Uiso 1 1 calc R
H19F H 0.8488 0.0210 0.4795 0.071 Uiso 1 1 calc R
C21A C 0.90709(12) 0.28880(9) -0.04684(12) 0.0199(3) Uani 1 1 d .
H20A H 0.8426 0.2964 -0.1220 0.024 Uiso 1 1 calc R
H20B H 0.9315 0.3390 -0.0113 0.024 Uiso 1 1 calc R
C22A C 1.00865(11) 0.25130(9) -0.06446(11) 0.0171(2) Uani 1 1 d .
C23A C 1.19053(12) 0.26749(9) -0.08949(13) 0.0205(3) Uani 1 1 d .
H22A H 1.2193 0.2193 -0.0467 0.025 Uiso 1 1 calc R
C24A C 1.14843(13) 0.25085(10) -0.21667(13) 0.0236(3) Uani 1 1 d .
C25A C 1.19014(15) 0.18845(11) -0.25561(15) 0.0313(4) Uani 1 1 d .
H24A H 1.2452 0.1559 -0.2021 0.038 Uiso 1 1 calc R
C26A C 1.15228(19) 0.17320(13) -0.37173(17) 0.0408(5) Uani 1 1 d .
H25A H 1.1824 0.1309 -0.3974 0.049 Uiso 1 1 calc R
C27A C 1.07076(19) 0.21956(15) -0.45024(16) 0.0446(5) Uani 1 1 d .
H26A H 1.0437 0.2087 -0.5297 0.053 Uiso 1 1 calc R
C28A C 1.02889(19) 0.28184(15) -0.41236(16) 0.0447(5) Uani 1 1 d .
H27A H 0.9733 0.3140 -0.4661 0.054 Uiso 1 1 calc R
C29A C 1.06764(16) 0.29767(13) -0.29607(15) 0.0346(4) Uani 1 1 d .
H28A H 1.0387 0.3407 -0.2708 0.041 Uiso 1 1 calc R
C30A C 1.28951(13) 0.32510(11) -0.04946(16) 0.0293(3) Uani 1 1 d .
H29A H 1.2640 0.3720 -0.0932 0.044 Uiso 1 1 calc R
H29B H 1.3568 0.3047 -0.0616 0.044 Uiso 1 1 calc R
H29C H 1.3111 0.3356 0.0321 0.044 Uiso 1 1 calc R
C1B C 0.12720(13) 0.00708(10) 0.16298(12) 0.0248(3) Uani 1 1 d .
H1B H 0.1062 -0.0445 0.1809 0.030 Uiso 1 1 calc R
C3B C 0.26513(12) 0.10211(10) 0.24246(12) 0.0238(3) Uani 1 1 d .
C4B C 0.30467(13) 0.17367(11) 0.29040(13) 0.0259(3) Uani 1 1 d .
C5B C 0.27096(14) 0.20988(12) 0.37262(13) 0.0298(3) Uani 1 1 d .
H5B H 0.2218 0.1842 0.4023 0.036 Uiso 1 1 calc R
C6B C 0.30859(18) 0.28171(13) 0.40976(15) 0.0388(4) Uani 1 1 d .
H6B H 0.2839 0.3058 0.4635 0.047 Uiso 1 1 calc R
C7B C 0.38413(18) 0.32002(14) 0.36819(17) 0.0440(5) Uani 1 1 d .
H7B H 0.4116 0.3692 0.3957 0.053 Uiso 1 1 calc R
C8B C 0.41761(16) 0.28660(14) 0.28874(16) 0.0405(5) Uani 1 1 d .
H8B H 0.4683 0.3129 0.2617 0.049 Uiso 1 1 calc R
C9B C 0.37828(13) 0.21349(13) 0.24578(14) 0.0322(4) Uani 1 1 d .
C10B C 0.40644(14) 0.18030(13) 0.15793(15) 0.0356(4) Uani 1 1 d .
H10B H 0.4591 0.2056 0.1324 0.043 Uiso 1 1 calc R
C11B C 0.35997(14) 0.11307(13) 0.10918(14) 0.0339(4) Uani 1 1 d .
H11B H 0.3774 0.0930 0.0481 0.041 Uiso 1 1 calc R
C12B C 0.28559(14) 0.07346(11) 0.15016(13) 0.0275(3) Uani 1 1 d .
C13B C 0.21555(15) 0.00331(12) 0.10489(13) 0.0294(3) Uani 1 1 d .
C14B C 0.35079(14) -0.05627(11) 0.36960(12) 0.0268(3) Uani 1 1 d .
C15B C 0.32283(16) -0.13020(11) 0.33242(13) 0.0304(4) Uani 1 1 d .
H14B H 0.2508 -0.1515 0.3264 0.037 Uiso 1 1 calc R
C16B C 0.40192(17) -0.17276(12) 0.30404(14) 0.0356(4) Uani 1 1 d .
H15B H 0.3832 -0.2232 0.2779 0.043 Uiso 1 1 calc R
C17B C 0.50784(17) -0.14215(14) 0.31362(14) 0.0398(5) Uani 1 1 d .
C18B C 0.53419(16) -0.06815(14) 0.35194(15) 0.0388(5) Uani 1 1 d .
H17B H 0.6066 -0.0471 0.3589 0.047 Uiso 1 1 calc R
C19B C 0.45647(14) -0.02439(12) 0.38027(13) 0.0313(4) Uani 1 1 d .
H18B H 0.4752 0.0261 0.4063 0.038 Uiso 1 1 calc R
C20B C 0.5925(2) -0.19029(18) 0.28405(17) 0.0555(7) Uani 1 1 d .
H19A H 0.6159 -0.2339 0.3357 0.083 Uiso 1 1 calc R
H19B H 0.6613 -0.1602 0.2925 0.083 Uiso 1 1 calc R
H19C H 0.5553 -0.2080 0.2048 0.083 Uiso 1 1 calc R
C21B C 0.01918(13) 0.05278(10) 0.09208(14) 0.0264(3) Uani 1 1 d .
H20C H -0.0222 0.0677 0.1416 0.032 Uiso 1 1 calc R
H20D H 0.0437 0.0996 0.0648 0.032 Uiso 1 1 calc R
C22B C -0.06358(14) 0.00962(10) -0.00991(15) 0.0272(3) Uani 1 1 d .
C23B C -0.18921(14) 0.01290(11) -0.21448(15) 0.0304(3) Uani 1 1 d .
H22B H -0.2486 -0.0154 -0.1952 0.036 Uiso 1 1 calc R
C24B C -0.24955(14) 0.07491(12) -0.29774(14) 0.0309(4) Uani 1 1 d .
C25B C -0.18643(16) 0.12844(12) -0.33028(14) 0.0327(4) Uani 1 1 d .
H24B H -0.1039 0.1265 -0.2985 0.039 Uiso 1 1 calc R
C26B C -0.2427(2) 0.18487(14) -0.40886(16) 0.0449(5) Uani 1 1 d .
H25B H -0.1984 0.2215 -0.4292 0.054 Uiso 1 1 calc R
C27B C -0.3630(2) 0.18767(17) -0.45748(18) 0.0597(8) Uani 1 1 d .
H26B H -0.4014 0.2257 -0.5120 0.072 Uiso 1 1 calc R
C28B C -0.4266(2) 0.13488(19) -0.42617(19) 0.0601(8) Uani 1 1 d .
H27B H -0.5091 0.1368 -0.4593 0.072 Uiso 1 1 calc R
C29B C -0.37096(16) 0.07859(15) -0.34615(18) 0.0452(6) Uani 1 1 d .
H28B H -0.4157 0.0428 -0.3247 0.054 Uiso 1 1 calc R
C30B C -0.1273(2) -0.04269(13) -0.26456(19) 0.0440(5) Uani 1 1 d .
H29D H -0.0659 -0.0162 -0.2800 0.066 Uiso 1 1 calc R
H29E H -0.1834 -0.0639 -0.3360 0.066 Uiso 1 1 calc R
H29F H -0.0928 -0.0836 -0.2097 0.066 Uiso 1 1 calc R
H1NA H 0.9460(17) 0.2015(15) 0.1948(17) 0.029(5) Uiso 1 1 d .
H2NA H 1.0193(18) 0.2637(13) 0.1663(16) 0.025(5) Uiso 1 1 d .
H3NA H 1.0907(18) 0.3401(15) -0.0483(19) 0.032(6) Uiso 1 1 d .
H1NB H 0.1818(19) 0.0044(15) 0.0260(19) 0.036(6) Uiso 1 1 d .
H2NB H 0.2683(17) -0.0407(13) 0.1273(16) 0.026(5) Uiso 1 1 d .
H3NB H -0.072(2) 0.0918(15) -0.1097(19) 0.038(6) Uiso 1 1 d .
N1A N 0.74699(10) 0.27076(8) 0.01732(10) 0.0188(2) Uani 1 1 d .
N2A N 1.09600(11) 0.29631(8) -0.05996(11) 0.0200(2) Uani 1 1 d .
N1B N 0.18695(11) 0.05272(9) 0.27005(11) 0.0233(3) Uani 1 1 d .
N2B N -0.10446(11) 0.04651(8) -0.10871(12) 0.0237(2) Uani 1 1 d .
O1A O 1.00786(10) 0.18340(7) -0.08574(9) 0.0239(2) Uani 1 1 d .
O2A O 0.64145(10) 0.16124(8) -0.09991(9) 0.0280(3) Uani 1 1 d .
O3A O 0.54674(9) 0.23981(8) 0.00195(9) 0.0260(2) Uani 1 1 d .
O1B O -0.09515(13) -0.05529(8) 0.00056(14) 0.0443(3) Uani 1 1 d .
O2B O 0.15286(12) -0.04572(9) 0.39355(11) 0.0364(3) Uani 1 1 d .
O3B O 0.30140(12) 0.05331(8) 0.48069(10) 0.0341(3) Uani 1 1 d .
S1 S 0.64825(3) 0.20302(2) -0.00056(3) 0.02021(7) Uani 1 1 d .
S2 S 0.24484(3) 0.00133(3) 0.38963(3) 0.02672(9) Uani 1 1 d .

loop_
_atom_site_aniso_label
_atom_site_aniso_U_11
_atom_site_aniso_U_22
_atom_site_aniso_U_33
_atom_site_aniso_U_23
_atom_site_aniso_U_13
_atom_site_aniso_U_12
C1A 0.0160(5) 0.0210(7) 0.0210(5) 0.0023(5) 0.0102(4) 0.0014(5)
C3A 0.0182(6) 0.0223(8) 0.0188(6) 0.0005(5) 0.0089(5) -0.0003(5)
C4A 0.0197(6) 0.0217(8) 0.0230(6) 0.0003(5) 0.0105(5) 0.0008(5)
C5A 0.0204(6) 0.0275(9) 0.0292(7) 0.0008(6) 0.0105(5) 0.0023(5)
C6A 0.0232(7) 0.0312(10) 0.0401(9) 0.0030(7) 0.0129(6) 0.0061(6)
C7A 0.0383(9) 0.0298(10) 0.0494(10) -0.0025(8) 0.0256(8) 0.0089(8)
C8A 0.0408(9) 0.0321(11) 0.0362(8) -0.0079(7) 0.0213(7) 0.0009(7)
C9A 0.0302(7) 0.0262(9) 0.0271(7) -0.0035(6) 0.0155(6) -0.0001(6)
C10A 0.0328(8) 0.0327(10) 0.0216(6) -0.0065(6) 0.0113(6) -0.0039(7)
C11A 0.0236(7) 0.0328(10) 0.0196(6) 0.0005(6) 0.0063(5) -0.0021(6)
C12A 0.0192(6) 0.0227(8) 0.0194(6) 0.0025(5) 0.0080(5) 0.0003(5)
C13A 0.0179(6) 0.0263(8) 0.0213(6) 0.0042(6) 0.0078(5) 0.0025(5)
C14A 0.0187(6) 0.0239(8) 0.0231(6) -0.0006(5) 0.0112(5) -0.0038(5)
C15A 0.0236(7) 0.0236(9) 0.0308(7) -0.0039(6) 0.0117(6) -0.0041(5)
C16A 0.0335(9) 0.0229(9) 0.0429(9) 0.0002(7) 0.0166(7) -0.0010(6)
C17A 0.0300(8) 0.0328(10) 0.0352(8) 0.0085(7) 0.0151(7) 0.0010(7)
C18A 0.0323(8) 0.0396(11) 0.0256(7) 0.0055(7) 0.0156(6) 0.0046(7)
C19A 0.0264(7) 0.0298(9) 0.0265(7) 0.0008(6) 0.0153(6) 0.0022(6)
C20A 0.0474(11) 0.0498(14) 0.0425(10) 0.0190(10) 0.0143(9) 0.0070(10)
C21A 0.0180(6) 0.0213(7) 0.0232(6) 0.0046(5) 0.0110(5) 0.0023(5)
C22A 0.0180(6) 0.0176(7) 0.0177(5) 0.0011(5) 0.0090(4) -0.0006(5)
C23A 0.0188(6) 0.0176(7) 0.0294(7) 0.0040(5) 0.0140(5) 0.0034(5)
C24A 0.0240(7) 0.0245(8) 0.0291(7) 0.0046(6) 0.0177(6) 0.0038(5)
C25A 0.0348(8) 0.0301(10) 0.0338(8) 0.0037(7) 0.0186(7) 0.0088(7)
C26A 0.0515(11) 0.0396(12) 0.0390(9) -0.0049(8) 0.0261(9) 0.0043(9)
C27A 0.0482(11) 0.0603(16) 0.0302(8) 0.0029(9) 0.0206(8) 0.0038(10)
C28A 0.0455(11) 0.0640(16) 0.0302(8) 0.0164(9) 0.0208(8) 0.0160(10)
C29A 0.0389(9) 0.0400(11) 0.0315(8) 0.0117(7) 0.0211(7) 0.0141(8)
C30A 0.0189(6) 0.0276(9) 0.0433(9) 0.0077(7) 0.0141(6) 0.0007(6)
C1B 0.0250(7) 0.0248(8) 0.0252(6) 0.0064(6) 0.0106(5) 0.0090(6)
C3B 0.0195(6) 0.0325(9) 0.0214(6) 0.0101(6) 0.0099(5) 0.0085(6)
C4B 0.0201(6) 0.0348(10) 0.0212(6) 0.0107(6) 0.0062(5) 0.0073(6)
C5B 0.0302(7) 0.0337(10) 0.0238(6) 0.0063(6) 0.0086(5) 0.0069(7)
C6B 0.0433(10) 0.0381(12) 0.0267(8) 0.0056(7) 0.0045(7) 0.0070(8)
C7B 0.0417(10) 0.0411(13) 0.0336(9) 0.0087(8) -0.0026(7) -0.0046(8)
C8B 0.0276(8) 0.0489(14) 0.0352(9) 0.0152(8) 0.0015(7) -0.0052(8)
C9B 0.0201(6) 0.0450(12) 0.0269(7) 0.0139(7) 0.0041(5) 0.0025(7)
C10B 0.0194(7) 0.0570(13) 0.0322(8) 0.0190(8) 0.0120(6) 0.0071(7)
C11B 0.0252(7) 0.0551(13) 0.0269(7) 0.0145(7) 0.0161(6) 0.0133(7)
C12B 0.0244(7) 0.0395(10) 0.0208(6) 0.0103(6) 0.0111(5) 0.0127(6)
C13B 0.0311(8) 0.0374(10) 0.0211(6) 0.0066(6) 0.0116(6) 0.0139(7)
C14B 0.0296(7) 0.0313(9) 0.0203(6) 0.0075(6) 0.0106(5) 0.0130(6)
C15B 0.0352(8) 0.0324(10) 0.0234(7) 0.0081(6) 0.0109(6) 0.0121(7)
C16B 0.0440(10) 0.0362(11) 0.0220(7) 0.0038(7) 0.0079(7) 0.0186(8)
C17B 0.0361(9) 0.0586(15) 0.0212(7) 0.0007(7) 0.0072(6) 0.0244(9)
C18B 0.0252(8) 0.0603(15) 0.0298(8) -0.0010(8) 0.0095(6) 0.0130(8)
C19B 0.0264(7) 0.0423(11) 0.0236(7) 0.0008(7) 0.0080(6) 0.0089(7)
C20B 0.0445(11) 0.086(2) 0.0310(9) -0.0132(10) 0.0094(8) 0.0323(12)
C21B 0.0242(7) 0.0227(8) 0.0306(7) 0.0066(6) 0.0088(6) 0.0070(6)
C22B 0.0248(7) 0.0170(8) 0.0397(8) 0.0051(6) 0.0124(6) 0.0033(5)
C23B 0.0255(7) 0.0239(9) 0.0395(8) -0.0101(7) 0.0101(6) -0.0071(6)
C24B 0.0227(7) 0.0349(10) 0.0296(7) -0.0137(7) 0.0040(6) 0.0026(6)
C25B 0.0331(8) 0.0327(10) 0.0277(7) -0.0057(7) 0.0066(6) 0.0086(7)
C26B 0.0608(13) 0.0398(13) 0.0278(8) -0.0022(8) 0.0102(8) 0.0175(9)
C27B 0.0657(15) 0.0621(19) 0.0300(9) -0.0098(10) -0.0050(9) 0.0328(14)
C28B 0.0339(10) 0.081(2) 0.0426(11) -0.0294(12) -0.0106(9) 0.0244(12)
C29B 0.0241(8) 0.0584(15) 0.0434(10) -0.0269(10) 0.0024(7) 0.0016(8)
C30B 0.0520(12) 0.0297(12) 0.0488(11) -0.0111(9) 0.0179(9) 0.0047(9)
N1A 0.0147(5) 0.0236(7) 0.0206(5) -0.0006(4) 0.0096(4) -0.0005(4)
N2A 0.0205(5) 0.0138(6) 0.0303(6) -0.0009(5) 0.0148(5) 0.0000(4)
N1B 0.0243(6) 0.0268(7) 0.0220(5) 0.0090(5) 0.0124(5) 0.0081(5)
N2B 0.0220(6) 0.0157(7) 0.0310(6) -0.0018(5) 0.0077(5) -0.0022(5)
O1A 0.0291(5) 0.0169(6) 0.0309(5) -0.0032(4) 0.0175(4) -0.0050(4)
O2A 0.0291(5) 0.0339(7) 0.0225(5) -0.0072(5) 0.0115(4) -0.0085(5)
O3A 0.0169(5) 0.0350(7) 0.0282(5) 0.0031(5) 0.0110(4) -0.0002(4)
O1B 0.0484(8) 0.0176(7) 0.0626(9) 0.0108(6) 0.0169(7) -0.0041(6)
O2B 0.0387(7) 0.0408(8) 0.0399(7) 0.0179(6) 0.0266(6) 0.0117(6)
O3B 0.0472(7) 0.0371(8) 0.0219(5) 0.0075(5) 0.0176(5) 0.0162(6)
S1 0.01666(13) 0.02579(19) 0.02000(14) -0.00162(13) 0.00910(11) -0.00319(13)
S2 0.03153(19) 0.0308(2) 0.02352(16) 0.01092(15) 0.01694(14) 0.01269(16)

loop_
_atom_type_symbol
_atom_type_description
_atom_type_scat_dispersion_real
_atom_type_scat_dispersion_imag
_atom_type_scat_source
C C 0.0033 0.0016 'International Tables Vol C Tables 4.2.6.8 and 6.1.1.4'
H H 0.0000 0.0000 'International Tables Vol C Tables 4.2.6.8 and 6.1.1.4'
N N 0.0061 0.0033 'International Tables Vol C Tables 4.2.6.8 and 6.1.1.4'
O O 0.0106 0.0060 'International Tables Vol C Tables 4.2.6.8 and 6.1.1.4'
S S 0.1246 0.1234 'International Tables Vol C Tables 4.2.6.8 and 6.1.1.4'

loop_
_geom_angle_atom_site_label_1
_geom_angle_atom_site_label_2
_geom_angle_atom_site_label_3
_geom_angle
N1A C1A C21A 107.78(11)
N1A C1A C13A 105.08(11)
C21A C1A C13A 112.61(12)
C12A C3A C4A 122.45(13)
C12A C3A N1A 111.10(13)
C4A C3A N1A 126.33(12)
C3A C4A C5A 124.32(13)
C3A C4A C9A 116.47(13)
C5A C4A C9A 119.14(14)
C6A C5A C4A 120.37(15)
C5A C6A C7A 120.83(16)
C8A C7A C6A 119.85(17)
C7A C8A C9A 121.20(16)
C10A C9A C8A 121.64(15)
C10A C9A C4A 119.78(15)
C8A C9A C4A 118.51(15)
C11A C10A C9A 121.38(14)
C10A C11A C12A 119.50(14)
C3A C12A C11A 119.95(14)
C3A C12A C13A 110.21(13)
C11A C12A C13A 129.84(13)
C12A C13A C1A 102.48(11)
C15A C14A C19A 120.59(15)
C15A C14A S1 119.54(11)
C19A C14A S1 119.77(13)
C14A C15A C16A 119.28(15)
C17A C16A C15A 120.88(18)
C16A C17A C18A 118.78(16)
C16A C17A C20A 120.35(19)
C18A C17A C20A 120.84(18)
C19A C18A C17A 121.36(16)
C18A C19A C14A 119.08(16)
C22A C21A C1A 111.46(12)
O1A C22A N2A 121.99(13)
O1A C22A C21A 121.43(13)
N2A C22A C21A 116.52(13)
N2A C23A C24A 110.95(12)
N2A C23A C30A 108.11(13)
C24A C23A C30A 112.65(13)
C29A C24A C25A 118.88(15)
C29A C24A C23A 120.62(15)
C25A C24A C23A 120.50(14)
C26A C25A C24A 120.70(17)
C27A C26A C25A 120.10(19)
C28A C27A C26A 119.62(18)
C27A C28A C29A 120.36(19)
C24A C29A C28A 120.33(18)
N1B C1B C21B 105.21(13)
N1B C1B C13B 104.88(13)
C21B C1B C13B 111.83(13)
C12B C3B C4B 123.00(15)
C12B C3B N1B 110.12(16)
C4B C3B N1B 126.44(13)
C3B C4B C5B 124.68(16)
C3B C4B C9B 116.23(15)
C5B C4B C9B 118.96(18)
C6B C5B C4B 120.71(18)
C5B C6B C7B 120.2(2)
C8B C7B C6B 120.3(2)
C7B C8B C9B 121.34(19)
C8B C9B C10B 121.75(17)
C8B C9B C4B 118.45(18)
C10B C9B C4B 119.77(19)
C11B C10B C9B 121.77(16)
C10B C11B C12B 119.44(16)
C3B C12B C11B 119.37(18)
C3B C12B C13B 110.82(14)
C11B C12B C13B 129.72(16)
C12B C13B C1B 101.51(14)
C15B C14B C19B 121.27(16)
C15B C14B S2 119.30(14)
C19B C14B S2 119.10(15)
C14B C15B C16B 119.10(18)
C17B C16B C15B 120.7(2)
C16B C17B C18B 119.06(17)
C16B C17B C20B 119.4(2)
C18B C17B C20B 121.5(2)
C17B C18B C19B 121.30(19)
C14B C19B C18B 118.53(19)
C22B C21B C1B 112.96(14)
O1B C22B N2B 122.38(17)
O1B C22B C21B 121.16(16)
N2B C22B C21B 116.37(15)
N2B C23B C24B 109.35(14)
N2B C23B C30B 109.66(14)
C24B C23B C30B 111.91(16)
C25B C24B C29B 118.6(2)
C25B C24B C23B 121.08(15)
C29B C24B C23B 120.3(2)
C24B C25B C26B 120.87(19)
C27B C26B C25B 120.2(3)
C28B C27B C26B 119.5(2)
C27B C28B C29B 120.7(2)
C28B C29B C24B 120.0(2)
C3A N1A C1A 105.24(10)
C3A N1A S1 117.28(9)
C1A N1A S1 113.54(10)
C22A N2A C23A 120.54(13)
C3B N1B C1B 104.52(11)
C3B N1B S2 116.82(10)
C1B N1B S2 114.49(11)
C22B N2B C23B 122.58(15)
O2A S1 O3A 120.02(7)
O2A S1 N1A 106.21(6)
O3A S1 N1A 106.39(7)
O2A S1 C14A 108.49(8)
O3A S1 C14A 108.37(7)
N1A S1 C14A 106.60(6)
O3B S2 O2B 119.81(8)
O3B S2 N1B 106.66(8)
O2B S2 N1B 106.03(7)
O3B S2 C14B 108.93(8)
O2B S2 C14B 108.90(9)
N1B S2 C14B 105.60(7)

loop_
_geom_bond_atom_site_label_1
_geom_bond_atom_site_label_2
_geom_bond_distance
C1A N1A 1.5072(17)
C1A C21A 1.5273(19)
C1A C13A 1.546(2)
C3A C12A 1.3809(19)
C3A C4A 1.418(2)
C3A N1A 1.4448(19)
C4A C5A 1.422(2)
C4A C9A 1.429(2)
C5A C6A 1.372(2)
C6A C7A 1.419(3)
C7A C8A 1.367(3)
C8A C9A 1.426(2)
C9A C10A 1.424(2)
C10A C11A 1.368(2)
C11A C12A 1.406(2)
C12A C13A 1.507(2)
C14A C15A 1.393(2)
C14A C19A 1.396(2)
C14A S1 1.7621(16)
C15A C16A 1.397(3)
C16A C17A 1.389(3)
C17A C18A 1.396(3)
C17A C20A 1.511(3)
C18A C19A 1.387(2)
C21A C22A 1.5214(19)
C22A O1A 1.2305(19)
C22A N2A 1.3332(18)
C23A N2A 1.4605(18)
C23A C24A 1.518(2)
C23A C30A 1.529(2)
C24A C29A 1.389(2)
C24A C25A 1.390(2)
C25A C26A 1.387(3)
C26A C27A 1.384(3)
C27A C28A 1.383(3)
C28A C29A 1.390(3)
C1B N1B 1.505(2)
C1B C21B 1.530(2)
C1B C13B 1.546(2)
C3B C12B 1.386(2)
C3B C4B 1.409(3)
C3B N1B 1.450(2)
C4B C5B 1.418(2)
C4B C9B 1.436(2)
C5B C6B 1.373(3)
C6B C7B 1.418(3)
C7B C8B 1.365(3)
C8B C9B 1.416(3)
C9B C10B 1.418(3)
C10B C11B 1.362(3)
C11B C12B 1.412(2)
C12B C13B 1.499(3)
C14B C15B 1.388(3)
C14B C19B 1.392(3)
C14B S2 1.7636(16)
C15B C16B 1.395(2)
C16B C17B 1.390(3)
C17B C18B 1.391(3)
C17B C20B 1.513(3)
C18B C19B 1.392(2)
C21B C22B 1.512(2)
C22B O1B 1.238(2)
C22B N2B 1.327(2)
C23B N2B 1.474(2)
C23B C24B 1.506(3)
C23B C30B 1.532(3)
C24B C25B 1.392(3)
C24B C29B 1.399(2)
C25B C26B 1.393(3)
C26B C27B 1.386(4)
C27B C28B 1.380(4)
C28B C29B 1.399(4)
N1A S1 1.6704(13)
N1B S2 1.6727(13)
O2A S1 1.4339(12)
O3A S1 1.4354(12)
O2B S2 1.4341(15)
O3B S2 1.4302(15)
